data_2239661
loop_
_publ_author_name
'Novina, J. Josephine'
'Vasuki, G.'
'Suresh, M.'
'Padusha, M. Syed Ali'

_publ_section_title
;
 (<i>E</i>)-<i>N</i>'-(3,4-Dimethoxybenzylidene)nicotinohydrazide
 monohydrate
;
_journal_coeditor_code SJ5412
_journal_issue 7
_journal_name_full 'Acta Crystallographica Section E'
_journal_page_first o793
_journal_page_last o794
_journal_paper_doi 10.1107/S1600536814013798
_journal_volume 70
_journal_year 2014
_chemical_formula_iupac 'C15 H15 N3 O3, H2 O'
_chemical_formula_moiety 'C15 H15 N3 O3, H2 O'
_chemical_formula_sum 'C15 H17 N3 O4'
_chemical_formula_weight 303.32
_chemical_name_systematic
;
(<i>E</i>)-<i>N</i>'-(3,4-Dimethoxybenzylidene)nicotinohydrazide
monohydrate
;
_space_group_IT_number 14
_symmetry_cell_setting monoclinic
_symmetry_space_group_name_Hall '-P 2yn'
_symmetry_space_group_name_H-M 'P 1 21/n 1'
_atom_sites_solution_hydrogens geom
_atom_sites_solution_primary direct
_atom_sites_solution_secondary difmap
_audit_creation_method SHELXL-97
_cell_angle_alpha 90.00
_cell_angle_beta 96.513(4)
_cell_angle_gamma 90.00
_cell_formula_units_Z 4
_cell_length_a 4.9128(6)
_cell_length_b 25.137(4)
_cell_length_c 12.2950(16)
_cell_measurement_reflns_used 2357
_cell_measurement_temperature 296(2)
_cell_measurement_theta_max 51.803
_cell_measurement_theta_min 4.649
_cell_volume 1508.5(4)
_computing_cell_refinement 'APEX2 and SAINT (Bruker, 2004)'
_computing_data_collection 'APEX2 (Bruker, 2004)'
_computing_data_reduction 'SAINT and XPREP (Bruker, 2004)'
_computing_molecular_graphics 'ORTEP-3 for Windows (Farrugia, 2012) and Mercury (Macrae <i>et al.</i>, 2008)'
_computing_publication_material 'PLATON (Spek, 2009)'
_computing_structure_refinement 'SHELXL97 (Sheldrick, 2008)'
_computing_structure_solution 'SIR92 (Altomare <i>et al.</i>, 1993)'
_diffrn_ambient_temperature 296(2)
_diffrn_measured_fraction_theta_full 0.985
_diffrn_measured_fraction_theta_max 0.985
_diffrn_measurement_device_type 'Bruker Kappa APEXII CCD'
_diffrn_measurement_method '\w and \f scan'
_diffrn_radiation_monochromator graphite
_diffrn_radiation_source 'fine-focus sealed tube'
_diffrn_radiation_type MoK\a
_diffrn_radiation_wavelength 0.71073
_diffrn_reflns_av_R_equivalents 0.0362
_diffrn_reflns_av_sigmaI/netI 0.0435
_diffrn_reflns_limit_h_max 6
_diffrn_reflns_limit_h_min -6
_diffrn_reflns_limit_k_max 33
_diffrn_reflns_limit_k_min -33
_diffrn_reflns_limit_l_max 16
_diffrn_reflns_limit_l_min -16
_diffrn_reflns_number 11633
_diffrn_reflns_theta_full 28.28
_diffrn_reflns_theta_max 28.28
_diffrn_reflns_theta_min 2.95
_exptl_absorpt_coefficient_mu 0.099
_exptl_absorpt_correction_T_max 0.9710
_exptl_absorpt_correction_T_min 0.9523
_exptl_absorpt_correction_type multi-scan
_exptl_absorpt_process_details '(SADABS; Bruker, 2004)'
_exptl_crystal_colour colorless
_exptl_crystal_density_diffrn 1.335
_exptl_crystal_density_method 'not measured'
_exptl_crystal_description block
_exptl_crystal_F_000 640
_exptl_crystal_size_max 0.50
_exptl_crystal_size_mid 0.35
_exptl_crystal_size_min 0.30
_refine_diff_density_max 0.208
_refine_diff_density_min -0.229
_refine_ls_extinction_method none
_refine_ls_goodness_of_fit_ref 1.016
_refine_ls_hydrogen_treatment mixed
_refine_ls_matrix_type full
_refine_ls_number_parameters 209
_refine_ls_number_reflns 3704
_refine_ls_number_restraints 3
_refine_ls_restrained_S_all 1.016
_refine_ls_R_factor_all 0.0899
_refine_ls_R_factor_gt 0.0483
_refine_ls_shift/su_max 0.000
_refine_ls_shift/su_mean 0.000
_refine_ls_structure_factor_coef Fsqd
_refine_ls_weighting_details 'calc w=1/[\s^2^(Fo^2^)+(0.0655P)^2^+0.1374P] where P=(Fo^2^+2Fc^2^)/3'
_refine_ls_weighting_scheme calc
_refine_ls_wR_factor_gt 0.1178
_refine_ls_wR_factor_ref 0.1405
_reflns_number_gt 2250
_reflns_number_total 3704
_reflns_threshold_expression I>2\s(I)
_cod_data_source_file sj5412sup1.cif
_cod_data_source_block I
_cod_original_cell_volume 1508.6(4)
_cod_original_sg_symbol_H-M 'P 21/n'
_cod_database_code 2239661
_cod_database_fobs_code 2239661

loop_
_symmetry_equiv_pos_as_xyz
'x, y, z'
'-x+1/2, y+1/2, -z+1/2'
'-x, -y, -z'
'x-1/2, -y-1/2, z-1/2'

loop_
_atom_site_type_symbol
_atom_site_label
_atom_site_fract_x
_atom_site_fract_y
_atom_site_fract_z
_atom_site_U_iso_or_equiv
_atom_site_adp_type
_atom_site_calc_flag
_atom_site_refinement_flags
_atom_site_occupancy
_atom_site_symmetry_multiplicity
C C1 1.8728(4) 0.00081(9) 0.12935(17) 0.0591(6) Uani d . 1 1
H H1A 1.7449 -0.0075 0.0667 0.089 Uiso calc R 1 1
H H1B 1.9736 -0.0306 0.1531 0.089 Uiso calc R 1 1
H H1C 1.9975 0.0277 0.1101 0.089 Uiso calc R 1 1
C C2 1.5690(3) 0.06393(7) 0.19504(13) 0.0345(4) Uani d . 1 1
C C3 1.4107(3) 0.07841(7) 0.27937(13) 0.0349(4) Uani d . 1 1
C C4 1.2439(3) 0.12194(7) 0.26645(13) 0.0360(4) Uani d . 1 1
H H4 1.1402 0.1315 0.3221 0.043 Uiso calc R 1 1
C C5 1.2269(3) 0.15227(7) 0.17060(13) 0.0343(4) Uani d . 1 1
C C8 1.0486(3) 0.19839(7) 0.15615(13) 0.0376(4) Uani d . 1 1
H H8 1.0267 0.2158 0.0889 0.045 Uiso calc R 1 1
C C9 0.6145(3) 0.27874(7) 0.28846(13) 0.0356(4) Uani d . 1 1
C C10 0.4296(3) 0.32458(7) 0.25774(13) 0.0358(4) Uani d . 1 1
C C14 0.2785(4) 0.34525(9) 0.33488(15) 0.0512(5) Uani d . 1 1
H H14 0.2956 0.3293 0.4035 0.061 Uiso calc R 1 1
C C13 0.0882(4) 0.40894(9) 0.22029(18) 0.0574(6) Uani d . 1 1
H H13 -0.0306 0.4376 0.2065 0.069 Uiso calc R 1 1
C C12 0.2313(5) 0.39213(11) 0.13952(19) 0.0764(8) Uani d . 1 1
H H12 0.2132 0.4093 0.0721 0.092 Uiso calc R 1 1
C C11 0.4038(5) 0.34939(10) 0.15793(17) 0.0704(7) Uani d . 1 1
H H11 0.5030 0.3373 0.1028 0.084 Uiso calc R 1 1
C C6 1.3787(3) 0.13702(7) 0.08749(13) 0.0396(4) Uani d . 1 1
H H6 1.3658 0.1564 0.0227 0.047 Uiso calc R 1 1
C C7 1.5492(3) 0.09318(7) 0.10011(13) 0.0388(4) Uani d . 1 1
H H7 1.6511 0.0834 0.0440 0.047 Uiso calc R 1 1
C C15 1.2265(4) 0.05011(9) 0.43970(15) 0.0578(6) Uani d . 1 1
H H15A 1.2328 0.0847 0.4730 0.087 Uiso calc R 1 1
H H15C 1.2545 0.0234 0.4956 0.087 Uiso calc R 1 1
H H15B 1.0510 0.0449 0.3982 0.087 Uiso calc R 1 1
N N1 0.9212(3) 0.21555(6) 0.23409(11) 0.0364(3) Uani d . 1 1
N N2 0.7497(3) 0.25839(6) 0.20898(10) 0.0370(3) Uani d . 1 1
H H2N2 0.7300 0.2717 0.1441 0.044 Uiso calc R 1 1
N N3 0.1091(4) 0.38654(8) 0.31852(15) 0.0637(5) Uani d . 1 1
O O1 1.7281(2) 0.01981(5) 0.21562(10) 0.0467(3) Uani d . 1 1
O O1W 1.1763(3) 0.21759(7) 0.47728(11) 0.0606(4) Uani d D 1 1
O O2 1.4351(3) 0.04615(5) 0.36928(10) 0.0496(4) Uani d . 1 1
O O3 0.6430(3) 0.26124(6) 0.38267(9) 0.0505(4) Uani d . 1 1
H H1O1 1.310(4) 0.2231(12) 0.440(2) 0.101(10) Uiso d D 1 1
H H2O1 1.028(4) 0.2235(11) 0.4360(19) 0.102(10) Uiso d D 1 1

loop_
_atom_site_aniso_label
_atom_site_aniso_U_11
_atom_site_aniso_U_22
_atom_site_aniso_U_33
_atom_site_aniso_U_12
_atom_site_aniso_U_13
_atom_site_aniso_U_23
C1 0.0537(11) 0.0579(14) 0.0675(14) 0.0190(10) 0.0148(10) -0.0139(11)
C2 0.0304(8) 0.0321(9) 0.0414(9) -0.0008(7) 0.0062(6) -0.0027(7)
C3 0.0366(8) 0.0365(10) 0.0318(8) -0.0006(7) 0.0052(6) 0.0023(7)
C4 0.0401(9) 0.0401(10) 0.0291(8) 0.0058(8) 0.0094(6) -0.0026(7)
C5 0.0368(8) 0.0356(10) 0.0307(8) 0.0022(7) 0.0038(6) -0.0009(7)
C8 0.0437(9) 0.0406(10) 0.0287(8) 0.0060(8) 0.0049(7) 0.0027(7)
C9 0.0381(9) 0.0392(10) 0.0297(8) 0.0015(7) 0.0052(6) 0.0002(7)
C10 0.0360(8) 0.0383(10) 0.0335(8) 0.0035(7) 0.0060(6) -0.0004(7)
C14 0.0625(12) 0.0551(13) 0.0375(10) 0.0177(10) 0.0117(8) 0.0020(9)
C13 0.0603(12) 0.0493(13) 0.0627(13) 0.0206(10) 0.0075(10) 0.0025(10)
C12 0.0972(17) 0.0813(18) 0.0549(13) 0.0482(15) 0.0267(12) 0.0252(12)
C11 0.0879(16) 0.0809(18) 0.0476(12) 0.0467(14) 0.0305(11) 0.0188(11)
C6 0.0448(9) 0.0441(11) 0.0310(8) 0.0003(8) 0.0094(7) 0.0046(8)
C7 0.0391(9) 0.0432(11) 0.0368(9) 0.0017(8) 0.0152(7) -0.0038(8)
C15 0.0555(12) 0.0773(16) 0.0427(10) 0.0078(11) 0.0142(9) 0.0198(10)
N1 0.0409(8) 0.0367(9) 0.0313(7) 0.0080(6) 0.0023(6) 0.0011(6)
N2 0.0447(8) 0.0388(9) 0.0274(7) 0.0107(7) 0.0038(6) 0.0049(6)
N3 0.0736(12) 0.0635(13) 0.0565(11) 0.0278(10) 0.0180(9) -0.0034(9)
O1 0.0467(7) 0.0415(8) 0.0543(8) 0.0114(6) 0.0159(6) 0.0009(6)
O1W 0.0661(10) 0.0840(12) 0.0303(7) -0.0146(9) -0.0007(7) 0.0055(7)
O2 0.0559(8) 0.0533(9) 0.0418(7) 0.0151(7) 0.0153(6) 0.0152(6)
O3 0.0611(8) 0.0611(9) 0.0305(6) 0.0175(7) 0.0106(5) 0.0088(6)

loop_
_atom_type_symbol
_atom_type_description
_atom_type_scat_dispersion_real
_atom_type_scat_dispersion_imag
_atom_type_scat_source
C C 0.0033 0.0016 'International Tables Vol C Tables 4.2.6.8 and 6.1.1.4'
H H 0.0000 0.0000 'International Tables Vol C Tables 4.2.6.8 and 6.1.1.4'
N N 0.0061 0.0033 'International Tables Vol C Tables 4.2.6.8 and 6.1.1.4'
O O 0.0106 0.0060 'International Tables Vol C Tables 4.2.6.8 and 6.1.1.4'

loop_
_geom_angle_atom_site_label_1
_geom_angle_atom_site_label_2
_geom_angle_atom_site_label_3
_geom_angle
O1 C1 H1A 109.5
O1 C1 H1B 109.5
H1A C1 H1B 109.5
O1 C1 H1C 109.5
H1A C1 H1C 109.5
H1B C1 H1C 109.5
O1 C2 C7 125.21(15)
O1 C2 C3 115.16(15)
C7 C2 C3 119.62(15)
O2 C3 C4 124.52(14)
O2 C3 C2 115.86(15)
C4 C3 C2 119.61(15)
C3 C4 C5 120.85(15)
C3 C4 H4 119.6
C5 C4 H4 119.6
C6 C5 C4 119.01(16)
C6 C5 C8 119.90(15)
C4 C5 C8 121.07(14)
N1 C8 C5 121.19(15)
N1 C8 H8 119.4
C5 C8 H8 119.4
O3 C9 N2 122.34(16)
O3 C9 C10 121.05(15)
N2 C9 C10 116.61(14)
C11 C10 C14 116.41(17)
C11 C10 C9 124.86(16)
C14 C10 C9 118.70(15)
N3 C14 C10 124.68(18)
N3 C14 H14 117.7
C10 C14 H14 117.7
N3 C13 C12 123.02(19)
N3 C13 H13 118.5
C12 C13 H13 118.5
C13 C12 C11 119.2(2)
C13 C12 H12 120.4
C11 C12 H12 120.4
C10 C11 C12 119.83(18)
C10 C11 H11 120.1
C12 C11 H11 120.1
C7 C6 C5 120.51(16)
C7 C6 H6 119.7
C5 C6 H6 119.7
C2 C7 C6 120.38(15)
C2 C7 H7 119.8
C6 C7 H7 119.8
O2 C15 H15A 109.5
O2 C15 H15C 109.5
H15A C15 H15C 109.5
O2 C15 H15B 109.5
H15A C15 H15B 109.5
H15C C15 H15B 109.5
C8 N1 N2 115.72(14)
C9 N2 N1 118.29(13)
C9 N2 H2N2 120.9
N1 N2 H2N2 120.9
C13 N3 C14 116.83(17)
C2 O1 C1 117.29(15)
H1O1 O1W H2O1 108(2)
C3 O2 C15 116.70(13)

loop_
_geom_bond_atom_site_label_1
_geom_bond_atom_site_label_2
_geom_bond_distance
C1 O1 1.424(2)
C1 H1A 0.9600
C1 H1B 0.9600
C1 H1C 0.9600
C2 O1 1.364(2)
C2 C7 1.373(2)
C2 C3 1.412(2)
C3 O2 1.3652(19)
C3 C4 1.366(2)
C4 C5 1.398(2)
C4 H4 0.9300
C5 C6 1.386(2)
C5 C8 1.452(2)
C8 N1 1.277(2)
C8 H8 0.9300
C9 O3 1.2322(19)
C9 N2 1.344(2)
C9 C10 1.489(2)
C10 C11 1.370(3)
C10 C14 1.371(2)
C14 N3 1.331(2)
C14 H14 0.9300
C13 N3 1.326(3)
C13 C12 1.348(3)
C13 H13 0.9300
C12 C11 1.371(3)
C12 H12 0.9300
C11 H11 0.9300
C6 C7 1.382(2)
C6 H6 0.9300
C7 H7 0.9300
C15 O2 1.418(2)
C15 H15A 0.9600
C15 H15C 0.9600
C15 H15B 0.9600
N1 N2 1.3806(19)
N2 H2N2 0.8600
O1W H1O1 0.856(17)
O1W H2O1 0.854(17)

loop_
_geom_hbond_atom_site_label_D
_geom_hbond_atom_site_label_H
_geom_hbond_atom_site_label_A
_geom_hbond_site_symmetry_A
_geom_hbond_distance_DH
_geom_hbond_distance_HA
_geom_hbond_distance_DA
_geom_hbond_angle_DHA
N2 H2N2 O1W 4_565 0.86 2.06 2.8942(19) 164.6
O1W H2O1 O3 . 0.854(17) 2.149(19) 2.955(2) 157(3)
O1W H2O1 N1 . 0.854(17) 2.49(2) 3.1087(19) 130(2)
C11 H11 O1W 4_565 0.93 2.30 3.199(3) 161.5
C8 H8 O1W 4_565 0.93 2.67 3.425(2) 139.0
O1W H1O1 O3 1_655 0.856(17) 2.085(19) 2.901(2) 159(3)
C1 H1C Cg2 1_655 0.96 2.88 3.729(3) 148

loop_
_geom_torsion_atom_site_label_1
_geom_torsion_atom_site_label_2
_geom_torsion_atom_site_label_3
_geom_torsion_atom_site_label_4
_geom_torsion
O1 C2 C3 O2 -0.8(2)
C7 C2 C3 O2 177.74(15)
O1 C2 C3 C4 -179.80(15)
C7 C2 C3 C4 -1.3(2)
O2 C3 C4 C5 -178.69(15)
C2 C3 C4 C5 0.2(3)
C3 C4 C5 C6 1.1(3)
C3 C4 C5 C8 179.61(15)
C6 C5 C8 N1 -175.03(16)
C4 C5 C8 N1 6.5(3)
O3 C9 C10 C11 174.1(2)
N2 C9 C10 C11 -4.9(3)
O3 C9 C10 C14 -3.7(3)
N2 C9 C10 C14 177.30(17)
C11 C10 C14 N3 1.0(3)
C9 C10 C14 N3 178.98(18)
N3 C13 C12 C11 1.1(4)
C14 C10 C11 C12 -0.7(4)
C9 C10 C11 C12 -178.5(2)
C13 C12 C11 C10 -0.3(4)
C4 C5 C6 C7 -1.4(3)
C8 C5 C6 C7 -179.96(16)
O1 C2 C7 C6 179.32(15)
C3 C2 C7 C6 1.0(3)
C5 C6 C7 C2 0.4(3)
C5 C8 N1 N2 -177.58(14)
O3 C9 N2 N1 1.6(3)
C10 C9 N2 N1 -179.42(14)
C8 N1 N2 C9 -178.76(15)
C12 C13 N3 C14 -0.8(4)
C10 C14 N3 C13 -0.3(3)
C7 C2 O1 C1 -3.9(3)
C3 C2 O1 C1 174.54(15)
C4 C3 O2 C15 16.5(3)
C2 C3 O2 C15 -162.44(16)
